data_1558636
loop_
_publ_author_name
'Park, J.H.'
'Lee, Y.A.'
'Yu, J.H.'
'Lee, J.H.'
'Yoon, H.'
'Cho, Y.'
'Yoo, C.-Y.'

_publ_section_title
;
 Effects of Nb and Sn co-doping on the structure and properties of
 SrCoO3-d oxygen transport membranes
;
_journal_name_full 'Journal of Asian Ceramic Societies'
_journal_page_first 519
_journal_page_last 527
_journal_paper_doi 10.1080/21870764.2020.1756066
_journal_volume 8
_journal_year 2020
_chemical_formula_sum 'Co0.87 Nb0.1 O2.74 Sn0.03 Sr'
_chemical_name_common Sr(Co0.87Nb0.1Sn0.03)O2.74
_space_group_IT_number 123
_space_group_name_Hall '-P 4 2'
_space_group_name_H-M_alt 'P 4/m m m'
_cell_angle_alpha 90.000000
_cell_angle_beta 90.000000
_cell_angle_gamma 90.000000
_cell_formula_units_Z 2
_cell_length_a 3.88030(10)
_cell_length_b 3.88030(10)
_cell_length_c 7.7796(4)
_cell_volume 117.135(7)
_diffrn_ambient_pressure 100
_diffrn_ambient_temperature 298
_cod_data_source_file SrCoO3-1.cif
_cod_data_source_block SrCoO3-1
_cod_original_cell_volume 117.135327
_cod_original_formula_sum 'Sr Co0.87 Nb0.1 Sn0.03 O2.74'
_cod_database_code 1558636

loop_
_space_group_symop_id
_space_group_symop_operation_xyz
1 x,y,z
2 -x,-y,-z
3 -x,-y,z
4 x,y,-z
5 -y,x,z
6 y,-x,-z
7 y,-x,z
8 -y,x,-z
9 -x,y,-z
10 x,-y,z
11 x,-y,-z
12 -x,y,z
13 y,x,-z
14 -y,-x,z
15 -y,-x,-z
16 y,x,z

loop_
_atom_site_label
_atom_site_occupancy
_atom_site_fract_x
_atom_site_fract_y
_atom_site_fract_z
_atom_site_adp_type
_atom_site_U_iso_or_equiv
_atom_site_type_symbol
Sr1 1.0 0.500000 0.500000 0.25540(10) Uani 0.002000 Sr
M1a 1.0 0.000000 0.000000 0.000000 Uani 0.002733 Co
M1b 1.0 0.000000 0.000000 0.500000 Uani 0.001333 Co
O1 1.00(3) 0.500000 0.000000 0.000000 Uani 0.002567 O
O2 0.97(2) 0.000000 0.000000 0.7624(5) Uani 0.004100 O
O3 0.77(2) 0.500000 0.000000 0.500000 Uani 0.005567 O

loop_
_atom_site_aniso_label
_atom_site_aniso_U_11
_atom_site_aniso_U_22
_atom_site_aniso_U_33
_atom_site_aniso_U_12
_atom_site_aniso_U_13
_atom_site_aniso_U_23
Sr1 0.027(2) 0.027(2) 0.006(1) 0.00000 0.00000 0.00000
M1a 0.035(7) 0.035(7) 0.012(2) 0.00000 0.00000 0.00000
M1b 0.018(6) 0.018(6) 0.004(1) 0.00000 0.00000 0.00000
O1 0.005(3) 0.067(6) 0.005(1) 0.00000 0.00000 0.00000
O2 0.055(6) 0.055(6) 0.013(1) 0.00000 0.00000 0.00000
O3 0.052(4) 0.095(9) 0.020(2) 0.00000 0.00000 0.00000
